data_2007202
loop_
_publ_author_name
'Jebamony, Justin Robert'
'Thomas Muthiah, Packianathan'

_publ_section_title
;
 8-Hydroxyquinolinium--Salicylate--Salicylic Acid (1/1/1) Complex,
 C~9~H~8~NO^+^.C~7~H~5~O~3~^{-^}.C~7~H~6~O~3~
;
_journal_issue 4
_journal_name_full 'Acta Crystallographica Section C'
_journal_page_first 539
_journal_page_last 540
_journal_paper_doi 10.1107/S0108270197013930
_journal_volume 54
_journal_year 1998
_chemical_formula_iupac 'C9 H8 N O + , C7 H5 O3 - , C7 H6 O3'
_chemical_formula_sum 'C23 H19 N O7'
_chemical_formula_weight 421.39
_chemical_name_systematic ' 8-hydroxyquinoline salicylate-salicylic acid complex'
_space_group_IT_number 2
_symmetry_cell_setting triclinic
_symmetry_space_group_name_Hall '-P 1'
_symmetry_space_group_name_H-M 'P -1'
_atom_type_scat_source 'SHELXL93 (Sheldrick, 1993)'
_cell_angle_alpha 86.702(9)
_cell_angle_beta 88.222(11)
_cell_angle_gamma 72.206(9)
_cell_formula_units_Z 2
_cell_length_a 9.8899(13)
_cell_length_b 10.1168(10)
_cell_length_c 10.5673(9)
_cell_measurement_reflns_used 25
_cell_measurement_temperature 293(2)
_cell_measurement_theta_max 25
_cell_measurement_theta_min 2
_cell_volume 1004.95(19)
_diffrn_measurement_device_type 'Enraf-Nonius CAD-4'
_diffrn_measurement_method '\w--2\q scans'
_diffrn_radiation_type MoK\a
_diffrn_radiation_wavelength 0.71069
_diffrn_reflns_av_R_equivalents 0.0069
_diffrn_reflns_limit_h_max 11
_diffrn_reflns_limit_h_min 0
_diffrn_reflns_limit_k_max 12
_diffrn_reflns_limit_k_min -11
_diffrn_reflns_limit_l_max 12
_diffrn_reflns_limit_l_min -12
_diffrn_reflns_number 3737
_diffrn_reflns_theta_max 25
_diffrn_standards_decay_% negligible
_diffrn_standards_interval_time 60
_diffrn_standards_number 2
_exptl_absorpt_coefficient_mu 0.104
_exptl_absorpt_correction_type none
_exptl_crystal_colour 'greenish yellow'
_exptl_crystal_density_diffrn 1.393
_exptl_crystal_density_method 'not measured'
_exptl_crystal_description 'thick plate'
_exptl_crystal_F_000 440
_exptl_crystal_size_max 0.4
_exptl_crystal_size_mid 0.4
_exptl_crystal_size_min 0.35
_refine_diff_density_max 0.162
_refine_diff_density_min -0.131
_refine_ls_extinction_coef 0.042(3)
_refine_ls_extinction_method SHELXL93_(Sheldrick,_1993)
_refine_ls_goodness_of_fit_ref 1.044
_refine_ls_hydrogen_treatment H_atoms:_see_below
_refine_ls_number_parameters 357
_refine_ls_number_reflns 3512
_refine_ls_R_factor_gt 0.0313
_refine_ls_shift/su_max 0.003
_refine_ls_structure_factor_coef Fsqd
_refine_ls_weighting_details
; w = 1/[\s^2^(Fo^2^)+(0.0494P)^2^+0.1721P]
  where P=(Fo^2^+2Fc^2^)/3
;
_refine_ls_weighting_scheme calc
_refine_ls_wR_factor_ref 0.0090
_reflns_number_gt 3103
_reflns_number_total 3512
_reflns_threshold_expression I>2\s(I)
_cod_data_source_file vj1075.cif
_cod_data_source_block I
_cod_depositor_comments
;
The following automatic conversions were performed:
'_geom_bond_publ_flag' value 'Yes' changed to 'yes' according to
'/home/saulius/struct/CIF-dictionaries/cif_core.dic' dictionary named
'cif_core.dic' version 2.4.1 from 2010-06-29 (9
times).

'_geom_bond_publ_flag' value 'No' changed to 'no' according to
'/home/saulius/struct/CIF-dictionaries/cif_core.dic' dictionary named
'cif_core.dic' version 2.4.1 from 2010-06-29 (42 times).

Automatic conversion script
Id: cif_fix_enum 1527 2010-12-29 10:47:43Z saulius 
;
_cod_original_cell_volume 1005.0(2)
_cod_database_code 2007202

loop_
_symmetry_equiv_pos_as_xyz
'x, y, z'
'-x, -y, -z'

loop_
_atom_site_aniso_label
_atom_site_aniso_U_11
_atom_site_aniso_U_22
_atom_site_aniso_U_33
_atom_site_aniso_U_12
_atom_site_aniso_U_13
_atom_site_aniso_U_23
N1 .0365(5) .0361(5) .0415(5) -.0114(4) -.0054(4) -.0038(4)
O8 .0512(5) .0386(5) .0594(6) -.0157(4) -.0105(4) -.0118(4)
O11 .0870(9) .1097(10) .0852(9) -.0714(8) .0338(7) -.0415(8)
O17 .0500(5) .0444(5) .0464(5) -.0164(4) .0026(4) -.0133(4)
O17A .0474(5) .0495(5) .0692(6) -.0201(4) .0003(4) -.0240(5)
O18 .0767(7) .0481(6) .0676(7) -.0029(5) -.0260(6) -.0102(5)
O24 .0576(6) .0416(5) .0474(5) -.0106(4) -.0047(4) -.0062(4)
O24A .0542(6) .0555(6) .0585(6) -.0091(5) -.0184(5) -.0144(5)
C2 .0485(7) .0354(6) .0511(7) -.0078(6) -.0062(6) -.0031(5)
C3 .0629(9) .0337(7) .0570(8) -.0134(6) -.0084(6) -.0083(6)
C4 .0564(8) .0455(7) .0501(7) -.0217(6) -.0121(6) -.0078(6)
C5 .0482(8) .0528(8) .0586(8) -.0118(6) -.0194(6) -.0023(6)
C6 .0471(8) .0464(8) .0656(9) -.0013(6) -.0130(7) .0009(6)
C7 .0487(7) .0349(7) .0578(8) -.0072(6) .0006(6) -.0056(6)
C8 .0390(6) .0360(6) .0427(6) -.0148(5) .0015(5) -.0055(5)
C9 .0340(6) .0343(6) .0377(6) -.0114(5) -.0004(5) -.0019(5)
C10 .0424(7) .0395(6) .0428(6) -.0152(5) -.0060(5) -.0021(5)
C11 .0580(8) .0498(8) .0577(8) -.0275(7) .0095(6) -.0126(6)
C12 .0781(11) .0694(10) .0505(8) -.0346(9) .0168(8) -.0137(7)
C13 .0751(10) .0600(9) .0423(7) -.0232(8) -.0035(7) -.0118(6)
C14 .0503(8) .0503(8) .0517(8) -.0168(6) -.0110(6) -.0087(6)
C15 .0384(6) .0377(6) .0475(7) -.0089(5) -.0028(5) -.0069(5)
C16 .0414(6) .0294(6) .0460(7) -.0088(5) -.0019(5) -.0058(5)
C17 .0404(6) .0273(6) .0504(7) -.0071(5) -.0039(5) -.0075(5)
C18 .0538(8) .0454(7) .0403(7) -.0156(6) -.0040(6) -.0036(5)
C19 .0747(10) .0489(8) .0517(8) -.0218(7) -.0047(7) -.0108(6)
C20 .0834(11) .0671(10) .0530(9) -.0297(9) -.0154(8) -.0137(7)
C21 .0728(11) .0735(11) .0548(9) -.0195(9) -.0258(8) -.0059(8)
C22 .0572(8) .0530(9) .0467(7) -.0125(7) -.0088(6) -.0047(6)
C23 .0454(7) .0452(7) .0353(6) -.0169(6) -.0003(5) -.0034(5)
C24 .0437(7) .0426(7) .0390(6) -.0153(5) .0000(5) -.0030(5)

loop_
_atom_site_label
_atom_site_fract_x
_atom_site_fract_y
_atom_site_fract_z
_atom_site_U_iso_or_equiv
_atom_site_thermal_displace_type
N1 .22679(10) .64238(10) .56500(10) .0378(2) Uani
O8 .27469(10) .38243(10) .49170(9) .0487(2) Uani
O11 .57177(14) -.0747(2) .81012(13) .0840(4) Uani
O17 .86961(9) -.08557(9) .52503(8) .0461(2) Uani
O17A .67217(10) -.13242(10) .58974(10) .0533(3) Uani
O18 -.08016(13) .60920(11) .72319(11) .0669(3) Uani
O24 .15191(10) .19390(9) .67667(9) .0496(2) Uani
O24A -.03586(10) .37129(10) .61893(9) .0569(3) Uani
C2 .19729(15) .77358(13) .59498(13) .0460(3) Uani
C3 .2841(2) .81155(14) .67731(14) .0511(3) Uani
C4 .3992(2) .71276(14) .72726(13) .0488(3) Uani
C5 .5519(2) .4663(2) .74026(14) .0536(3) Uani
C6 .5752(2) .3341(2) .70388(15) .0558(4) Uani
C7 .48374(15) .30060(14) .62124(14) .0483(3) Uani
C8 .36798(13) .40156(12) .57296(11) .0384(3) Uani
C9 .34192(12) .53916(12) .61053(11) .0351(3) Uani
C10 .43256(13) .57310(13) .69487(12) .0408(3) Uani
C11 .6807(2) -.02329(15) .82697(14) .0525(3) Uani
C12 .6908(2) .0329(2) .94243(15) .0632(4) Uani
C13 .7982(2) .0886(2) .96148(14) .0581(4) Uani
C14 .8977(2) .09028(15) .86732(13) .0500(3) Uani
C15 .88901(13) .03379(13) .75330(12) .0416(3) Uani
C16 .78149(13) -.02393(12) .73071(12) .0392(3) Uani
C17 .77428(13) -.08486(11) .60719(12) .0398(3) Uani
C18 .02985(15) .54044(14) .79774(12) .0462(3) Uani
C19 .0695(2) .6154(2) .88850(14) .0574(4) Uani
C20 .1796(2) .5517(2) .9672(2) .0656(4) Uani
C21 .2551(2) .4126(2) .9574(2) .0670(4) Uani
C22 .2178(2) .3376(2) .86722(13) .0530(3) Uani
C23 .10486(13) .39938(13) .78621(11) .0412(3) Uani
C24 .06803(13) .31971(13) .68740(11) .0413(3) Uani
H1 .1665(16) .6229(16) .5081(15) .053(4) Uiso
H2 .1117(15) .8387(15) .5559(13) .047(4) Uiso
H3 .2597(16) .9043(18) .6967(15) .062(4) Uiso
H4 .4580(17) .7366(16) .7875(15) .060(4) Uiso
H5 .6153(18) .4876(17) .7969(16) .066(5) Uiso
H6 .6538(18) .2616(18) .7333(16) .066(5) Uiso
H7 .5029(16) .2073(17) .5955(14) .056(4) Uiso
H8 .3021(19) .289(2) .4698(17) .079(5) Uiso
H11 .588(3) -.107(3) .724(3) .118(8) Uiso
H12 .624(2) .0313(19) 1.0044(18) .076(5) Uiso
H13 .8052(18) .1272(18) 1.0428(17) .071(5) Uiso
H14 .9725(17) .1320(17) .8808(15) .062(4) Uiso
H15 .9530(15) .0372(15) .6834(14) .050(4) Uiso
H18 -.094(2) .545(3) .669(2) .109(8) Uiso
H19 .0122(19) .714(2) .8938(18) .079(5) Uiso
H20 .2037(19) .605(2) 1.0327(18) .081(5) Uiso
H21 .333(2) .3681(19) 1.0115(18) .078(5) Uiso
H22 .2690(17) .2423(18) .8581(15) .060(4) Uiso
H24 .135(2) .151(2) .5907(19) .087(6) Uiso

loop_
_geom_angle_atom_site_label_1
_geom_angle_atom_site_label_2
_geom_angle_atom_site_label_3
_geom_angle
_geom_angle_publ_flag
C2 N1 C9 123.03(11) yes
C2 N1 H1 116.7(9) no
C9 N1 H1 120.3(9) no
C8 O8 H8 109.9(11) no
C11 O11 H11 103.4(14) no
C18 O18 H18 106.9(14) no
C24 O24 H24 112.1(10) no
N1 C2 C3 120.13(12) no
N1 C2 H2 115.7(8) no
C3 C2 H2 124.2(8) no
C4 C3 C2 119.49(12) no
C4 C3 H3 122.8(10) no
C2 C3 H3 117.7(10) no
C3 C4 C10 120.85(12) no
C3 C4 H4 120.5(9) no
C10 C4 H4 118.6(9) no
C6 C5 C10 119.66(13) no
C6 C5 H5 120.8(10) no
C10 C5 H5 119.5(10) no
C5 C6 C7 121.80(13) no
C5 C6 H6 120.9(10) no
C7 C6 H6 117.3(10) no
C8 C7 C6 120.51(12) no
C8 C7 H7 118.9(9) no
C6 C7 H7 120.5(9) no
O8 C8 C7 125.84(11) yes
O8 C8 C9 115.83(11) yes
C7 C8 C9 118.34(11) no
N1 C9 C10 118.68(11) no
N1 C9 C8 119.94(11) no
C10 C9 C8 121.37(11) no
C4 C10 C5 123.89(12) no
C4 C10 C9 117.80(11) no
C5 C10 C9 118.30(11) no
O11 C11 C12 118.75(13) yes
O11 C11 C16 121.40(12) yes
C12 C11 C16 119.84(13) yes
C13 C12 C11 120.18(14) no
C13 C12 H12 121.4(12) no
C11 C12 H12 118.4(12) no
C12 C13 C14 120.85(13) no
C12 C13 H13 119.9(10) no
C14 C13 H13 119.3(10) no
C15 C14 C13 119.26(13) no
C15 C14 H14 120.3(9) no
C13 C14 H14 120.5(9) no
C14 C15 C16 121.44(13) no
C14 C15 H15 122.0(9) no
C16 C15 H15 116.4(9) no
C15 C16 C11 118.42(12) yes
C15 C16 C17 120.64(11) no
C11 C16 C17 120.94(11) no
O17 C17 O17A 123.41(11) yes
O17 C17 C16 118.27(11) yes
O17A C17 C16 118.32(11) yes
O18 C18 C19 117.33(13) yes
O18 C18 C23 122.85(12) yes
C19 C18 C23 119.82(13) no
C20 C19 C18 120.15(15) no
C20 C19 H19 123.2(11) no
C18 C19 H19 116.6(11) no
C19 C20 C21 120.98(14) no
C19 C20 H20 119.0(11) no
C21 C20 H20 120.0(11) no
C22 C21 C20 119.42(15) no
C22 C21 H21 119.4(11) no
C20 C21 H21 121.2(11) no
C21 C22 C23 121.01(15) no
C21 C22 H22 120.8(10) no
C23 C22 H22 118.2(10) no
C22 C23 C18 118.61(12) no
C22 C23 C24 120.78(12) no
C18 C23 C24 120.58(11) no
O24A C24 O24 122.75(12) yes
O24A C24 C23 121.36(12) yes
O24 C24 C23 115.89(11) yes

loop_
_geom_bond_atom_site_label_1
_geom_bond_atom_site_label_2
_geom_bond_site_symmetry_2
_geom_bond_distance
_geom_bond_publ_flag
N1 C2 . 1.324(2) yes
N1 C9 . 1.367(2) yes
N1 H1 . .93(2) no
O8 C8 . 1.3428(15) yes
O8 H8 . .94(2) no
O11 C11 . 1.352(2) yes
O11 H11 . .98(3) no
O17 C17 . 1.260(2) yes
O17A C17 . 1.2665(15) yes
O18 C18 . 1.348(2) yes
O18 H18 . .93(2) no
O24 C24 . 1.299(2) yes
O24 H24 . 1.07(2) no
O24A C24 . 1.235(2) yes
C2 C3 . 1.389(2) no
C2 H2 . .985(15) no
C3 C4 . 1.362(2) no
C3 H3 . .93(2) no
C4 C10 . 1.409(2) no
C4 H4 . .96(2) no
C5 C6 . 1.362(2) no
C5 C10 . 1.410(2) no
C5 H5 . .96(2) no
C6 C7 . 1.402(2) no
C6 H6 . .94(2) no
C7 C8 . 1.370(2) no
C7 H7 . .96(2) no
C8 C9 . 1.414(2) no
C9 C10 . 1.410(2) no
C11 C12 . 1.394(2) no
C11 C16 . 1.401(2) no
C12 C13 . 1.371(2) no
C12 H12 . .92(2) no
C13 C14 . 1.381(2) no
C13 H13 . .98(2) no
C14 C15 . 1.379(2) no
C14 H14 . .97(2) no
C15 C16 . 1.393(2) no
C15 H15 . .963(15) no
C16 C17 . 1.488(2) no
C18 C19 . 1.392(2) no
C18 C23 . 1.403(2) no
C19 C20 . 1.363(2) no
C19 H19 . .99(2) no
C20 C21 . 1.384(2) no
C20 H20 . .98(2) no
C21 C22 . 1.377(2) no
C21 H21 . .95(2) no
C22 C23 . 1.394(2) no
C22 H22 . .95(2) no
C23 C24 . 1.474(2) no
